data_7113347
loop_
_publ_author_name
'Banerjee, Sangeeta Ray'
'Babich, John W.'
'Zubieta, Jon'

_publ_section_title
;
 Site directed maleimide bifunctional chelators for the M(CO)3+ core (M
 =(99m)Tc, Re).
;
_journal_issue 13
_journal_name_full 'Chemical communications (Cambridge, England)'
_journal_page_first 1784
_journal_page_last 1786
_journal_paper_doi 10.1039/b417588c
_journal_year 2005
_chemical_formula_moiety 'C26 H22 N4 O2, C H Cl3'
_chemical_formula_sum 'C27 H23 Cl3 N4 O2'
_chemical_formula_weight 541.84
_chemical_name_systematic 'Ligand Hydrochloride'
_space_group_IT_number 2
_symmetry_cell_setting triclinic
_symmetry_Int_Tables_number 2
_symmetry_space_group_name_Hall '-P 1'
_symmetry_space_group_name_H-M 'P -1'
_atom_sites_solution_hydrogens geom
_atom_sites_solution_primary direct
_atom_sites_solution_secondary difmap
_audit_creation_method SHELXL-97
_cell_angle_alpha 101.983(2)
_cell_angle_beta 90.707(2)
_cell_angle_gamma 101.991(2)
_cell_formula_units_Z 2
_cell_length_a 9.2492(8)
_cell_length_b 11.1750(10)
_cell_length_c 13.0963(11)
_cell_measurement_reflns_used 8452
_cell_measurement_temperature 96(2)
_cell_measurement_theta_max 31.50
_cell_measurement_theta_min 1.91
_cell_volume 1293.06(19)
_computing_cell_refinement 'Bruker SMART'
_computing_data_collection 'Bruker SMART'
_computing_data_reduction 'Bruker SAINT'
_computing_molecular_graphics 'Bruker SHELXTL'
_computing_publication_material 'Bruker SHELXTL'
_computing_structure_refinement 'SHELXL-97 (Sheldrick, 1997)'
_computing_structure_solution 'SHELXS-97 (Sheldrick, 1990)'
_diffrn_ambient_temperature 96(2)
_diffrn_detector_area_resol_mean 512
_diffrn_measured_fraction_theta_full 0.980
_diffrn_measured_fraction_theta_max 0.980
_diffrn_measurement_device_type 'APEX CCD area dectector'
_diffrn_measurement_method 'Phi & omega Scan'
_diffrn_radiation_monochromator graphite
_diffrn_radiation_probe x-ray
_diffrn_radiation_type MoK\a
_diffrn_radiation_wavelength 0.71073
_diffrn_reflns_av_R_equivalents 0.0194
_diffrn_reflns_av_sigmaI/netI 0.0309
_diffrn_reflns_limit_h_max 13
_diffrn_reflns_limit_h_min -13
_diffrn_reflns_limit_k_max 16
_diffrn_reflns_limit_k_min -16
_diffrn_reflns_limit_l_max 19
_diffrn_reflns_limit_l_min -19
_diffrn_reflns_number 16987
_diffrn_reflns_theta_full 31.50
_diffrn_reflns_theta_max 31.50
_diffrn_reflns_theta_min 1.91
_diffrn_source 'fine-focus sealed tube'
_diffrn_standards_decay_% 0
_diffrn_standards_interval_count 0
_diffrn_standards_interval_time 0
_diffrn_standards_number 0
_exptl_absorpt_coefficient_mu 0.387
_exptl_absorpt_correction_T_max 0.9623
_exptl_absorpt_correction_T_min 0.8862
_exptl_absorpt_correction_type multi-scan
_exptl_absorpt_process_details 'SADABS SHELX-97 (Sheldrick, 1997)'
_exptl_crystal_colour colorless
_exptl_crystal_density_diffrn 1.392
_exptl_crystal_density_method 'not measured'
_exptl_crystal_description plate
_exptl_crystal_F_000 560
_exptl_crystal_size_max 0.32
_exptl_crystal_size_mid 0.29
_exptl_crystal_size_min 0.10
_refine_diff_density_max 1.025
_refine_diff_density_min -1.309
_refine_diff_density_rms 0.070
_refine_ls_extinction_method none
_refine_ls_goodness_of_fit_ref 1.030
_refine_ls_hydrogen_treatment constr
_refine_ls_matrix_type full
_refine_ls_number_parameters 325
_refine_ls_number_reflns 8452
_refine_ls_number_restraints 0
_refine_ls_restrained_S_all 1.030
_refine_ls_R_factor_all 0.0577
_refine_ls_R_factor_gt 0.0493
_refine_ls_shift/su_max 0.001
_refine_ls_shift/su_mean 0.000
_refine_ls_structure_factor_coef Fsqd
_refine_ls_weighting_details 'calc w=1/[\s^2^(Fo^2^)+(0.0553P)^2^+0.8592P] where P=(Fo^2^+2Fc^2^)/3'
_refine_ls_weighting_scheme calc
_refine_ls_wR_factor_gt 0.1188
_refine_ls_wR_factor_ref 0.1250
_reflns_number_gt 7216
_reflns_number_total 8452
_reflns_threshold_expression I>2\s(I)
_cod_data_source_file b417588c.txt
_cod_data_source_block C27H23Cl3N4O2
_cod_depositor_comments
;
The following automatic conversions were performed:

'_exptl_absorpt_correction_type' value 'Multi-Scan' changed to
'multi-scan' according to
/usr/data/users/saulius/automatic-downloads/retrospective/RSC/lib/dictionaries/cif_core.dic
dictionary named 'cif_core.dic' version 2.4.2 from 2011-04-26.

Automatic conversion script
Id: cif_fix_values 2281 2013-09-26 08:29:07Z andrius 
;
_cod_database_code 7113347

loop_
_symmetry_equiv_pos_as_xyz
'x, y, z'
'-x, -y, -z'

loop_
_atom_site_label
_atom_site_type_symbol
_atom_site_fract_x
_atom_site_fract_y
_atom_site_fract_z
_atom_site_U_iso_or_equiv
_atom_site_adp_type
_atom_site_occupancy
_atom_site_symmetry_multiplicity
_atom_site_calc_flag
_atom_site_refinement_flags
Cl1 Cl 0.83557(4) 0.29650(3) 0.22181(3) 0.02681(9) Uani 1 1 d .
Cl3 Cl 0.71287(5) 0.06102(4) 0.28026(3) 0.03281(10) Uani 1 1 d .
Cl2 Cl 0.54306(6) 0.15938(6) 0.14405(7) 0.0716(2) Uani 1 1 d .
O1 O -0.08990(14) 0.87847(11) 0.35890(9) 0.0280(2) Uani 1 1 d .
O2 O 0.07381(14) 0.52329(10) 0.36855(9) 0.0269(2) Uani 1 1 d .
N1 N 0.16074(13) 0.78312(11) 0.16661(9) 0.0167(2) Uani 1 1 d .
N3 N 0.19614(13) 1.02201(11) 0.02672(9) 0.0170(2) Uani 1 1 d .
N2 N 0.46055(13) 0.68365(11) 0.24728(9) 0.0184(2) Uani 1 1 d .
N4 N -0.01614(13) 0.68958(11) 0.33409(9) 0.0179(2) Uani 1 1 d .
C1 C 0.39061(15) 0.77654(13) 0.25758(11) 0.0181(2) Uani 1 1 d .
C2 C 0.37669(17) 0.85487(14) 0.35572(12) 0.0228(3) Uani 1 1 d .
H2 H 0.3235 0.9197 0.3599 0.027 Uiso 1 1 calc R
C3 C 0.44042(17) 0.83592(15) 0.44371(12) 0.0246(3) Uani 1 1 d .
H3 H 0.4323 0.8878 0.5098 0.030 Uiso 1 1 calc R
C4 C 0.51883(16) 0.73843(14) 0.43613(11) 0.0214(3) Uani 1 1 d .
C5 C 0.59008(18) 0.71267(16) 0.52314(13) 0.0278(3) Uani 1 1 d .
H5 H 0.5875 0.7630 0.5909 0.033 Uiso 1 1 calc R
C6 C 0.66252(18) 0.61594(17) 0.51029(14) 0.0301(3) Uani 1 1 d .
H6 H 0.7108 0.6000 0.5689 0.036 Uiso 1 1 calc R
C7 C 0.66562(17) 0.54011(16) 0.41058(14) 0.0282(3) Uani 1 1 d .
H7 H 0.7150 0.4724 0.4026 0.034 Uiso 1 1 calc R
C8 C 0.59826(16) 0.56263(15) 0.32469(12) 0.0238(3) Uani 1 1 d .
H8 H 0.6011 0.5105 0.2578 0.029 Uiso 1 1 calc R
C9 C 0.52457(15) 0.66325(13) 0.33547(11) 0.0191(2) Uani 1 1 d .
C10 C 0.32158(15) 0.79787(13) 0.15986(11) 0.0194(2) Uani 1 1 d .
H10A H 0.3653 0.8833 0.1504 0.023 Uiso 1 1 calc R
H10B H 0.3429 0.7371 0.0984 0.023 Uiso 1 1 calc R
C11 C 0.09655(16) 0.83166(13) 0.08513(11) 0.0201(3) Uani 1 1 d .
H11A H -0.0127 0.8049 0.0825 0.024 Uiso 1 1 calc R
H11B H 0.1306 0.7954 0.0165 0.024 Uiso 1 1 calc R
C12 C 0.13885(15) 0.97234(13) 0.10402(11) 0.0176(2) Uani 1 1 d .
C13 C 0.11274(17) 1.04468(14) 0.20183(12) 0.0225(3) Uani 1 1 d .
H13 H 0.0710 1.0048 0.2553 0.027 Uiso 1 1 calc R
C14 C 0.14827(17) 1.17217(14) 0.21825(11) 0.0226(3) Uani 1 1 d .
H14 H 0.1313 1.2220 0.2833 0.027 Uiso 1 1 calc R
C15 C 0.21077(15) 1.22978(13) 0.13758(11) 0.0186(2) Uani 1 1 d .
C16 C 0.25379(18) 1.36126(14) 0.14881(12) 0.0231(3) Uani 1 1 d .
H16 H 0.2384 1.4152 0.2122 0.028 Uiso 1 1 calc R
C17 C 0.31745(17) 1.41118(13) 0.06876(12) 0.0230(3) Uani 1 1 d .
H17 H 0.3464 1.4995 0.0771 0.028 Uiso 1 1 calc R
C18 C 0.34031(15) 1.33228(13) -0.02590(11) 0.0201(3) Uani 1 1 d .
H18 H 0.3845 1.3678 -0.0809 0.024 Uiso 1 1 calc R
C19 C 0.29914(15) 1.20443(13) -0.03905(11) 0.0182(2) Uani 1 1 d .
H19 H 0.3150 1.1520 -0.1031 0.022 Uiso 1 1 calc R
C20 C 0.23314(14) 1.15038(12) 0.04228(10) 0.0160(2) Uani 1 1 d .
C21 C 0.08716(16) 0.65240(12) 0.16133(11) 0.0188(2) Uani 1 1 d .
H21A H 0.1561 0.6092 0.1902 0.023 Uiso 1 1 calc R
H21B H 0.0608 0.6096 0.0874 0.023 Uiso 1 1 calc R
C22 C -0.05243(15) 0.64366(13) 0.22257(11) 0.0189(2) Uani 1 1 d .
H22A H -0.1172 0.6936 0.1982 0.023 Uiso 1 1 calc R
H22B H -0.1074 0.5554 0.2094 0.023 Uiso 1 1 calc R
C23 C -0.03571(16) 0.80335(13) 0.39218(11) 0.0203(3) Uani 1 1 d .
C24 C 0.02198(18) 0.81263(14) 0.50112(12) 0.0239(3) Uani 1 1 d .
H24 H 0.0249 0.8811 0.5585 0.029 Uiso 1 1 calc R
C25 C 0.06864(18) 0.70853(15) 0.50397(11) 0.0241(3) Uani 1 1 d .
H25 H 0.1098 0.6898 0.5641 0.029 Uiso 1 1 calc R
C26 C 0.04571(16) 0.62582(13) 0.39723(11) 0.0199(3) Uani 1 1 d .
C27 C 0.71945(16) 0.14624(14) 0.18105(11) 0.0213(3) Uani 1 1 d .
H27 H 0.7616 0.1001 0.1188 0.026 Uiso 1 1 calc R

loop_
_atom_site_aniso_label
_atom_site_aniso_U_11
_atom_site_aniso_U_22
_atom_site_aniso_U_33
_atom_site_aniso_U_23
_atom_site_aniso_U_13
_atom_site_aniso_U_12
Cl1 0.03298(19) 0.01942(16) 0.02592(18) 0.00382(13) -0.00012(14) 0.00207(13)
Cl3 0.0494(2) 0.02519(18) 0.02052(17) 0.00699(14) 0.00059(15) -0.00130(16)
Cl2 0.0293(2) 0.0620(4) 0.1279(7) 0.0379(4) -0.0312(3) 0.0042(2)
O1 0.0344(6) 0.0254(5) 0.0300(6) 0.0113(5) 0.0060(5) 0.0140(5)
O2 0.0365(6) 0.0201(5) 0.0268(5) 0.0076(4) 0.0011(4) 0.0098(4)
N1 0.0183(5) 0.0154(5) 0.0177(5) 0.0068(4) 0.0012(4) 0.0034(4)
N3 0.0183(5) 0.0169(5) 0.0166(5) 0.0054(4) -0.0007(4) 0.0040(4)
N2 0.0183(5) 0.0192(5) 0.0184(5) 0.0051(4) 0.0031(4) 0.0046(4)
N4 0.0211(5) 0.0170(5) 0.0169(5) 0.0063(4) 0.0009(4) 0.0040(4)
C1 0.0173(6) 0.0172(6) 0.0202(6) 0.0054(5) 0.0025(5) 0.0029(5)
C2 0.0248(7) 0.0201(6) 0.0234(7) 0.0016(5) 0.0027(5) 0.0074(5)
C3 0.0272(7) 0.0233(7) 0.0206(7) -0.0008(5) 0.0012(5) 0.0046(5)
C4 0.0193(6) 0.0235(6) 0.0200(6) 0.0056(5) 0.0001(5) 0.0009(5)
C5 0.0262(7) 0.0340(8) 0.0215(7) 0.0081(6) -0.0020(5) 0.0006(6)
C6 0.0228(7) 0.0387(9) 0.0311(8) 0.0177(7) -0.0038(6) 0.0020(6)
C7 0.0221(7) 0.0317(8) 0.0364(9) 0.0176(7) 0.0034(6) 0.0079(6)
C8 0.0222(6) 0.0265(7) 0.0262(7) 0.0103(6) 0.0052(5) 0.0083(5)
C9 0.0159(5) 0.0211(6) 0.0206(6) 0.0063(5) 0.0022(5) 0.0029(5)
C10 0.0190(6) 0.0215(6) 0.0199(6) 0.0077(5) 0.0041(5) 0.0057(5)
C11 0.0230(6) 0.0178(6) 0.0200(6) 0.0077(5) -0.0019(5) 0.0019(5)
C12 0.0174(6) 0.0183(6) 0.0190(6) 0.0072(5) 0.0000(4) 0.0049(5)
C13 0.0281(7) 0.0235(7) 0.0206(6) 0.0103(5) 0.0071(5) 0.0104(5)
C14 0.0299(7) 0.0238(7) 0.0187(6) 0.0072(5) 0.0079(5) 0.0127(6)
C15 0.0204(6) 0.0191(6) 0.0188(6) 0.0061(5) 0.0032(5) 0.0077(5)
C16 0.0309(7) 0.0180(6) 0.0220(7) 0.0035(5) 0.0048(5) 0.0094(5)
C17 0.0263(7) 0.0162(6) 0.0274(7) 0.0056(5) 0.0034(5) 0.0052(5)
C18 0.0204(6) 0.0197(6) 0.0214(6) 0.0074(5) 0.0036(5) 0.0039(5)
C19 0.0197(6) 0.0192(6) 0.0168(6) 0.0055(5) 0.0029(4) 0.0048(5)
C20 0.0153(5) 0.0179(6) 0.0159(6) 0.0051(4) 0.0004(4) 0.0050(4)
C21 0.0240(6) 0.0141(5) 0.0181(6) 0.0039(5) 0.0016(5) 0.0031(5)
C22 0.0203(6) 0.0181(6) 0.0171(6) 0.0057(5) -0.0009(5) -0.0001(5)
C23 0.0221(6) 0.0195(6) 0.0208(6) 0.0067(5) 0.0050(5) 0.0050(5)
C24 0.0305(7) 0.0220(6) 0.0189(6) 0.0036(5) 0.0034(5) 0.0054(6)
C25 0.0304(7) 0.0258(7) 0.0168(6) 0.0062(5) -0.0003(5) 0.0062(6)
C26 0.0226(6) 0.0195(6) 0.0190(6) 0.0075(5) 0.0011(5) 0.0039(5)
C27 0.0220(6) 0.0206(6) 0.0213(6) 0.0040(5) -0.0022(5) 0.0050(5)

loop_
_atom_type_symbol
_atom_type_description
_atom_type_scat_dispersion_real
_atom_type_scat_dispersion_imag
_atom_type_scat_source
C C 0.0033 0.0016 'International Tables Vol C Tables 4.2.6.8 and 6.1.1.4'
H H 0.0000 0.0000 'International Tables Vol C Tables 4.2.6.8 and 6.1.1.4'
N N 0.0061 0.0033 'International Tables Vol C Tables 4.2.6.8 and 6.1.1.4'
O O 0.0106 0.0060 'International Tables Vol C Tables 4.2.6.8 and 6.1.1.4'
Cl Cl 0.1484 0.1585 'International Tables Vol C Tables 4.2.6.8 and 6.1.1.4'

loop_
_geom_angle_atom_site_label_1
_geom_angle_atom_site_label_2
_geom_angle_atom_site_label_3
_geom_angle
C11 N1 C21 110.28(11)
C11 N1 C10 111.31(11)
C21 N1 C10 111.73(11)
C12 N3 C20 118.14(12)
C1 N2 C9 118.25(12)
C26 N4 C23 110.31(12)
C26 N4 C22 124.35(12)
C23 N4 C22 125.34(12)
N2 C1 C2 122.99(13)
N2 C1 C10 117.51(12)
C2 C1 C10 119.49(12)
C3 C2 C1 119.27(13)
C3 C2 H2 120.4
C1 C2 H2 120.4
C2 C3 C4 119.67(14)
C2 C3 H3 120.2
C4 C3 H3 120.2
C9 C4 C3 117.26(13)
C9 C4 C5 119.10(14)
C3 C4 C5 123.64(14)
C6 C5 C4 120.54(15)
C6 C5 H5 119.7
C4 C5 H5 119.7
C5 C6 C7 120.19(15)
C5 C6 H6 119.9
C7 C6 H6 119.9
C8 C7 C6 120.79(15)
C8 C7 H7 119.6
C6 C7 H7 119.6
C7 C8 C9 120.20(15)
C7 C8 H8 119.9
C9 C8 H8 119.9
N2 C9 C8 118.32(13)
N2 C9 C4 122.53(13)
C8 C9 C4 119.16(13)
N1 C10 C1 110.58(11)
N1 C10 H10A 109.5
C1 C10 H10A 109.5
N1 C10 H10B 109.5
C1 C10 H10B 109.5
H10A C10 H10B 108.1
N1 C11 C12 112.23(11)
N1 C11 H11A 109.2
C12 C11 H11A 109.2
N1 C11 H11B 109.2
C12 C11 H11B 109.2
H11A C11 H11B 107.9
N3 C12 C13 123.29(13)
N3 C12 C11 117.50(12)
C13 C12 C11 119.19(12)
C14 C13 C12 119.23(13)
C14 C13 H13 120.4
C12 C13 H13 120.4
C13 C14 C15 119.49(13)
C13 C14 H14 120.3
C15 C14 H14 120.3
C16 C15 C14 123.17(13)
C16 C15 C20 119.25(12)
C14 C15 C20 117.56(13)
C17 C16 C15 120.36(13)
C17 C16 H16 119.8
C15 C16 H16 119.8
C16 C17 C18 120.43(13)
C16 C17 H17 119.8
C18 C17 H17 119.8
C19 C18 C17 120.43(13)
C19 C18 H18 119.8
C17 C18 H18 119.8
C18 C19 C20 120.32(13)
C18 C19 H19 119.8
C20 C19 H19 119.8
N3 C20 C19 118.50(12)
N3 C20 C15 122.28(12)
C19 C20 C15 119.20(12)
N1 C21 C22 111.20(11)
N1 C21 H21A 109.4
C22 C21 H21A 109.4
N1 C21 H21B 109.4
C22 C21 H21B 109.4
H21A C21 H21B 108.0
N4 C22 C21 111.05(11)
N4 C22 H22A 109.4
C21 C22 H22A 109.4
N4 C22 H22B 109.4
C21 C22 H22B 109.4
H22A C22 H22B 108.0
O1 C23 N4 125.52(14)
O1 C23 C24 127.96(14)
N4 C23 C24 106.52(12)
C25 C24 C23 108.16(13)
C25 C24 H24 125.9
C23 C24 H24 125.9
C24 C25 C26 108.82(13)
C24 C25 H25 125.6
C26 C25 H25 125.6
O2 C26 N4 125.29(13)
O2 C26 C25 128.53(13)
N4 C26 C25 106.18(12)
Cl2 C27 Cl3 111.09(9)
Cl2 C27 Cl1 110.13(8)
Cl3 C27 Cl1 110.77(8)
Cl2 C27 H27 108.3
Cl3 C27 H27 108.3
Cl1 C27 H27 108.3

loop_
_geom_bond_atom_site_label_1
_geom_bond_atom_site_label_2
_geom_bond_distance
Cl1 C27 1.7670(15)
Cl3 C27 1.7580(15)
Cl2 C27 1.7400(15)
O1 C23 1.2112(18)
O2 C26 1.2120(18)
N1 C11 1.4642(17)
N1 C21 1.4648(17)
N1 C10 1.4682(18)
N3 C12 1.3184(17)
N3 C20 1.3746(17)
N2 C1 1.3180(17)
N2 C9 1.3730(18)
N4 C26 1.3860(17)
N4 C23 1.3876(18)
N4 C22 1.4540(18)
C1 C2 1.421(2)
C1 C10 1.5074(19)
C2 C3 1.363(2)
C2 H2 0.9500
C3 C4 1.417(2)
C3 H3 0.9500
C4 C9 1.417(2)
C4 C5 1.418(2)
C5 C6 1.369(3)
C5 H5 0.9500
C6 C7 1.406(3)
C6 H6 0.9500
C7 C8 1.372(2)
C7 H7 0.9500
C8 C9 1.416(2)
C8 H8 0.9500
C10 H10A 0.9900
C10 H10B 0.9900
C11 C12 1.5055(19)
C11 H11A 0.9900
C11 H11B 0.9900
C12 C13 1.418(2)
C13 C14 1.364(2)
C13 H13 0.9500
C14 C15 1.4169(19)
C14 H14 0.9500
C15 C16 1.416(2)
C15 C20 1.4179(19)
C16 C17 1.370(2)
C16 H16 0.9500
C17 C18 1.410(2)
C17 H17 0.9500
C18 C19 1.3734(19)
C18 H18 0.9500
C19 C20 1.4149(18)
C19 H19 0.9500
C21 C22 1.525(2)
C21 H21A 0.9900
C21 H21B 0.9900
C22 H22A 0.9900
C22 H22B 0.9900
C23 C24 1.493(2)
C24 C25 1.329(2)
C24 H24 0.9500
C25 C26 1.493(2)
C25 H25 0.9500
C27 H27 1.0000

loop_
_geom_torsion_atom_site_label_1
_geom_torsion_atom_site_label_2
_geom_torsion_atom_site_label_3
_geom_torsion_atom_site_label_4
_geom_torsion
C9 N2 C1 C2 -1.0(2)
C9 N2 C1 C10 179.74(11)
N2 C1 C2 C3 1.3(2)
C10 C1 C2 C3 -179.42(13)
C1 C2 C3 C4 -0.3(2)
C2 C3 C4 C9 -1.0(2)
C2 C3 C4 C5 179.25(14)
C9 C4 C5 C6 -0.5(2)
C3 C4 C5 C6 179.24(15)
C4 C5 C6 C7 -0.7(2)
C5 C6 C7 C8 0.9(2)
C6 C7 C8 C9 0.1(2)
C1 N2 C9 C8 179.29(13)
C1 N2 C9 C4 -0.4(2)
C7 C8 C9 N2 179.03(13)
C7 C8 C9 C4 -1.3(2)
C3 C4 C9 N2 1.4(2)
C5 C4 C9 N2 -178.87(13)
C3 C4 C9 C8 -178.28(13)
C5 C4 C9 C8 1.5(2)
C11 N1 C10 C1 166.61(11)
C21 N1 C10 C1 -69.62(14)
N2 C1 C10 N1 118.89(13)
C2 C1 C10 N1 -60.39(16)
C21 N1 C11 C12 165.03(11)
C10 N1 C11 C12 -70.37(15)
C20 N3 C12 C13 0.4(2)
C20 N3 C12 C11 179.00(11)
N1 C11 C12 N3 127.96(13)
N1 C11 C12 C13 -53.42(17)
N3 C12 C13 C14 -0.2(2)
C11 C12 C13 C14 -178.69(13)
C12 C13 C14 C15 -0.1(2)
C13 C14 C15 C16 -178.60(14)
C13 C14 C15 C20 0.1(2)
C14 C15 C16 C17 178.18(15)
C20 C15 C16 C17 -0.5(2)
C15 C16 C17 C18 0.3(2)
C16 C17 C18 C19 0.0(2)
C17 C18 C19 C20 0.1(2)
C12 N3 C20 C19 177.97(12)
C12 N3 C20 C15 -0.44(19)
C18 C19 C20 N3 -178.77(12)
C18 C19 C20 C15 -0.3(2)
C16 C15 C20 N3 178.95(13)
C14 C15 C20 N3 0.2(2)
C16 C15 C20 C19 0.6(2)
C14 C15 C20 C19 -178.24(13)
C11 N1 C21 C22 -85.66(14)
C10 N1 C21 C22 149.99(11)
C26 N4 C22 C21 -73.20(16)
C23 N4 C22 C21 105.67(15)
N1 C21 C22 N4 -67.19(14)
C26 N4 C23 O1 -178.56(14)
C22 N4 C23 O1 2.4(2)
C26 N4 C23 C24 1.21(15)
C22 N4 C23 C24 -177.79(12)
O1 C23 C24 C25 178.68(16)
N4 C23 C24 C25 -1.09(17)
C23 C24 C25 C26 0.55(17)
C23 N4 C26 O2 179.04(14)
C22 N4 C26 O2 -2.0(2)
C23 N4 C26 C25 -0.89(15)
C22 N4 C26 C25 178.12(12)
C24 C25 C26 O2 -179.75(16)
C24 C25 C26 N4 0.17(17)
